data_7235387
loop_
_publ_author_name
'Kumar, A. Sudheer'
'Kommu, Nagarjuna'
'Ghule, Vikas D.'
'Sahoo, Akhila K.'

_publ_section_title
;
 Synthesis of trifluoromethyl-substituted N-aryl-poly-1,2,3-triazole
 derivatives
;
_journal_issue 21
_journal_name_full 'Journal of Materials Chemistry A'
_journal_page_first 7917
_journal_paper_doi 10.1039/c3ta15184k
_journal_volume 2
_journal_year 2014
_chemical_formula_sum 'C11 H7 F3 N6'
_chemical_formula_weight 280.23
_space_group_IT_number 14
_space_group_name_Hall '-P 2yn'
_space_group_name_H-M_alt 'P 1 21/n 1'
_symmetry_cell_setting monoclinic
_symmetry_space_group_name_H-M 'P 1 21/n 1'
_atom_sites_solution_hydrogens geom
_atom_sites_solution_primary direct
_atom_sites_solution_secondary difmap
_audit_creation_method SHELXL-97
_cell_angle_alpha 90.00
_cell_angle_beta 109.220(5)
_cell_angle_gamma 90.00
_cell_formula_units_Z 4
_cell_length_a 7.445(2)
_cell_length_b 15.889(5)
_cell_length_c 10.638(3)
_cell_measurement_reflns_used 1963
_cell_measurement_temperature 273(2)
_cell_measurement_theta_max 21.96
_cell_measurement_theta_min 2.40
_cell_volume 1188.3(6)
_computing_cell_refinement 'Bruker SMART'
_computing_data_collection 'Bruker SMART'
_computing_data_reduction 'Bruker SAINT'
_computing_molecular_graphics 'Bruker SHELXTL'
_computing_publication_material 'Bruker SHELXTL'
_computing_structure_refinement 'Bruker SHELXTL'
_computing_structure_solution 'Bruker SHELXTL'
_diffrn_ambient_temperature 273(2)
_diffrn_measured_fraction_theta_full 0.996
_diffrn_measured_fraction_theta_max 0.996
_diffrn_radiation_monochromator graphite
_diffrn_radiation_source 'fine-focus sealed tube'
_diffrn_radiation_type MoK\a
_diffrn_radiation_wavelength 0.71073
_diffrn_reflns_av_R_equivalents 0.0409
_diffrn_reflns_av_sigmaI/netI 0.0425
_diffrn_reflns_limit_h_max 9
_diffrn_reflns_limit_h_min -9
_diffrn_reflns_limit_k_max 19
_diffrn_reflns_limit_k_min -19
_diffrn_reflns_limit_l_max 12
_diffrn_reflns_limit_l_min -12
_diffrn_reflns_number 11835
_diffrn_reflns_theta_full 25.80
_diffrn_reflns_theta_max 25.80
_diffrn_reflns_theta_min 2.40
_exptl_absorpt_coefficient_mu 0.136
_exptl_absorpt_correction_T_max 0.9747
_exptl_absorpt_correction_T_min 0.9643
_exptl_absorpt_correction_type multi-scan
_exptl_absorpt_process_details SADABS
_exptl_crystal_density_diffrn 1.566
_exptl_crystal_density_method 'not measured'
_exptl_crystal_F_000 568
_exptl_crystal_size_max 0.27
_exptl_crystal_size_mid 0.24
_exptl_crystal_size_min 0.19
_refine_diff_density_max 0.170
_refine_diff_density_min -0.159
_refine_diff_density_rms 0.037
_refine_ls_extinction_method none
_refine_ls_goodness_of_fit_ref 1.011
_refine_ls_hydrogen_treatment constr
_refine_ls_matrix_type full
_refine_ls_number_parameters 181
_refine_ls_number_reflns 2270
_refine_ls_number_restraints 0
_refine_ls_restrained_S_all 1.011
_refine_ls_R_factor_all 0.0648
_refine_ls_R_factor_gt 0.0404
_refine_ls_shift/su_max 0.000
_refine_ls_shift/su_mean 0.000
_refine_ls_structure_factor_coef Fsqd
_refine_ls_weighting_details 'calc w=1/[\s^2^(Fo^2^)+(0.0447P)^2^+0.2012P] where P=(Fo^2^+2Fc^2^)/3'
_refine_ls_weighting_scheme calc
_refine_ls_wR_factor_gt 0.0946
_refine_ls_wR_factor_ref 0.1073
_reflns_number_gt 1622
_reflns_number_total 2270
_reflns_threshold_expression >2sigma(I)
_cod_data_source_file c3ta15184k2.cif
_cod_data_source_block p21n
_cod_depositor_comments
;
The following automatic conversions were performed:

data item '_symmetry_cell_setting' value 'Monoclinic' was changed to
'monoclinic' in accordance with the
/home/saulius/struct/COD-crude-data/automatic-downloads/DataCite-retrospective/RSC/depositions/lib/dictionaries/cif_core.dic
dictionary named 'cif_core.dic' version 2.4.2 last updated on
2011-04-26.

Automatic conversion script
Id: cif_fix_values 6909 2019-04-08 15:41:33Z antanas 
;
_cod_original_sg_symbol_H-M 'P2(1)/n  '
_cod_database_code 7235387

loop_
_symmetry_equiv_pos_as_xyz
'x, y, z'
'-x+1/2, y+1/2, -z+1/2'
'-x, -y, -z'
'x-1/2, -y-1/2, z-1/2'

loop_
_atom_site_label
_atom_site_type_symbol
_atom_site_fract_x
_atom_site_fract_y
_atom_site_fract_z
_atom_site_U_iso_or_equiv
_atom_site_adp_type
_atom_site_occupancy
_atom_site_symmetry_multiplicity
_atom_site_calc_flag
_atom_site_refinement_flags
N1 N 0.2284(2) 0.20450(9) 0.43504(14) 0.0438(4) Uani 1 1 d .
F1 F 0.19631(17) -0.07996(7) 0.78157(12) 0.0682(4) Uani 1 1 d .
F2 F 0.47887(19) -0.02955(8) 0.84372(12) 0.0755(4) Uani 1 1 d .
N3 N 0.2758(2) -0.13950(9) 0.55516(16) 0.0483(4) Uani 1 1 d .
F3 F 0.2428(2) 0.04974(8) 0.83121(12) 0.0849(5) Uani 1 1 d .
C1 C 0.2653(2) 0.09262(11) 0.59530(17) 0.0436(4) Uani 1 1 d .
H1 H 0.2720 0.1330 0.6600 0.052 Uiso 1 1 calc R
C2 C 0.2353(3) 0.05844(12) 0.37040(19) 0.0476(5) Uani 1 1 d .
H2 H 0.2222 0.0753 0.2841 0.057 Uiso 1 1 calc R
C3 C 0.2669(2) -0.05152(11) 0.53044(18) 0.0429(4) Uani 1 1 d .
C4 C 0.2435(2) 0.11739(11) 0.46711(17) 0.0414(4) Uani 1 1 d .
N4 N 0.1624(2) -0.19281(10) 0.46805(18) 0.0589(5) Uani 1 1 d .
C5 C 0.2771(2) 0.00822(11) 0.62886(18) 0.0427(4) Uani 1 1 d .
N5 N 0.1343(2) 0.22942(11) 0.30906(16) 0.0568(5) Uani 1 1 d .
N2 N 0.4029(2) -0.17531(10) 0.66076(17) 0.0569(5) Uani 1 1 d .
C6 C 0.2466(3) -0.02549(12) 0.40269(19) 0.0485(5) Uani 1 1 d .
H6 H 0.2405 -0.0654 0.3375 0.058 Uiso 1 1 calc R
N6 N 0.1396(3) 0.31136(11) 0.30811(17) 0.0622(5) Uani 1 1 d .
C7 C 0.2354(3) 0.33842(12) 0.4320(2) 0.0591(6) Uani 1 1 d .
H7 H 0.2587 0.3944 0.4574 0.071 Uiso 1 1 calc R
C8 C 0.2924(3) 0.27147(12) 0.51334(19) 0.0526(5) Uani 1 1 d .
H8 H 0.3611 0.2718 0.6039 0.063 Uiso 1 1 calc R
C9 C 0.2986(3) -0.01334(12) 0.7704(2) 0.0556(5) Uani 1 1 d .
C10 C 0.3668(3) -0.25589(13) 0.6406(2) 0.0617(6) Uani 1 1 d .
H10 H 0.4305 -0.2989 0.6971 0.074 Uiso 1 1 calc R
C11 C 0.2197(3) -0.26694(13) 0.5224(3) 0.0661(6) Uani 1 1 d .
H11 H 0.1690 -0.3185 0.4867 0.079 Uiso 1 1 calc R

loop_
_atom_site_aniso_label
_atom_site_aniso_U_11
_atom_site_aniso_U_22
_atom_site_aniso_U_33
_atom_site_aniso_U_23
_atom_site_aniso_U_13
_atom_site_aniso_U_12
N1 0.0467(9) 0.0450(9) 0.0351(8) 0.0050(7) 0.0072(7) 0.0025(7)
F1 0.0834(9) 0.0618(8) 0.0637(8) 0.0151(6) 0.0301(7) -0.0043(6)
F2 0.0792(9) 0.0787(9) 0.0495(7) 0.0099(6) -0.0047(7) -0.0033(7)
N3 0.0496(9) 0.0394(9) 0.0521(10) 0.0005(7) 0.0118(8) -0.0017(7)
F3 0.1499(13) 0.0613(8) 0.0542(8) 0.0059(6) 0.0480(9) 0.0198(8)
C1 0.0452(10) 0.0431(11) 0.0384(10) -0.0012(8) 0.0081(8) 0.0014(8)
C2 0.0528(11) 0.0514(12) 0.0362(10) 0.0016(9) 0.0112(9) 0.0000(9)
C3 0.0388(10) 0.0413(10) 0.0448(11) 0.0003(8) 0.0087(8) -0.0020(8)
C4 0.0394(10) 0.0397(10) 0.0407(10) 0.0038(8) 0.0073(8) 0.0002(7)
N4 0.0612(11) 0.0449(10) 0.0654(12) -0.0091(9) 0.0138(9) -0.0076(8)
C5 0.0419(10) 0.0416(10) 0.0411(10) 0.0027(8) 0.0089(8) 0.0015(8)
N5 0.0657(11) 0.0540(11) 0.0397(9) 0.0085(8) 0.0026(8) 0.0044(8)
N2 0.0546(10) 0.0468(10) 0.0638(11) 0.0090(8) 0.0120(9) 0.0049(8)
C6 0.0530(12) 0.0461(12) 0.0445(11) -0.0075(9) 0.0135(9) -0.0015(9)
N6 0.0772(12) 0.0511(11) 0.0496(11) 0.0122(8) 0.0090(9) 0.0101(9)
C7 0.0799(15) 0.0430(12) 0.0497(12) 0.0043(10) 0.0150(11) 0.0047(10)
C8 0.0678(13) 0.0440(11) 0.0379(11) 0.0008(9) 0.0065(10) 0.0000(9)
C9 0.0730(14) 0.0426(11) 0.0484(12) 0.0054(9) 0.0163(11) 0.0033(10)
C10 0.0645(14) 0.0431(12) 0.0801(16) 0.0089(11) 0.0270(13) 0.0052(10)
C11 0.0731(15) 0.0405(12) 0.0866(17) -0.0033(11) 0.0290(13) -0.0057(10)

loop_
_atom_type_symbol
_atom_type_description
_atom_type_scat_dispersion_real
_atom_type_scat_dispersion_imag
_atom_type_scat_source
C C 0.0033 0.0016 'International Tables Vol C Tables 4.2.6.8 and 6.1.1.4'
H H 0.0000 0.0000 'International Tables Vol C Tables 4.2.6.8 and 6.1.1.4'
N N 0.0061 0.0033 'International Tables Vol C Tables 4.2.6.8 and 6.1.1.4'
F F 0.0171 0.0103 'International Tables Vol C Tables 4.2.6.8 and 6.1.1.4'

loop_
_geom_angle_atom_site_label_1
_geom_angle_atom_site_label_2
_geom_angle_atom_site_label_3
_geom_angle
C8 N1 N5 110.27(15)
C8 N1 C4 129.87(15)
N5 N1 C4 119.85(15)
N4 N3 N2 115.21(15)
N4 N3 C3 121.12(15)
N2 N3 C3 123.55(15)
C4 C1 C5 120.63(17)
C4 C1 H1 119.7
C5 C1 H1 119.7
C6 C2 C4 119.33(18)
C6 C2 H2 120.3
C4 C2 H2 120.3
C6 C3 C5 119.71(17)
C6 C3 N3 117.42(16)
C5 C3 N3 122.86(16)
C1 C4 C2 120.47(17)
C1 C4 N1 119.36(16)
C2 C4 N1 120.16(16)
C11 N4 N3 102.89(17)
C1 C5 C3 118.85(17)
C1 C5 C9 117.20(16)
C3 C5 C9 123.95(16)
N6 N5 N1 107.06(15)
C10 N2 N3 103.20(16)
C2 C6 C3 121.00(17)
C2 C6 H6 119.5
C3 C6 H6 119.5
N5 N6 C7 108.63(16)
N6 C7 C8 109.26(18)
N6 C7 H7 125.4
C8 C7 H7 125.4
N1 C8 C7 104.78(17)
N1 C8 H8 127.6
C7 C8 H8 127.6
F3 C9 F1 105.99(18)
F3 C9 F2 106.01(17)
F1 C9 F2 106.77(15)
F3 C9 C5 111.61(15)
F1 C9 C5 113.31(17)
F2 C9 C5 112.63(18)
N2 C10 C11 109.37(19)
N2 C10 H10 125.3
C11 C10 H10 125.3
N4 C11 C10 109.33(19)
N4 C11 H11 125.3
C10 C11 H11 125.3

loop_
_geom_bond_atom_site_label_1
_geom_bond_atom_site_label_2
_geom_bond_distance
N1 C8 1.339(2)
N1 N5 1.351(2)
N1 C4 1.421(2)
F1 C9 1.332(2)
F2 C9 1.337(2)
N3 N4 1.332(2)
N3 N2 1.334(2)
N3 C3 1.420(2)
F3 C9 1.332(2)
C1 C4 1.377(2)
C1 C5 1.383(2)
C1 H1 0.9300
C2 C6 1.373(2)
C2 C4 1.378(3)
C2 H2 0.9300
C3 C6 1.380(3)
C3 C5 1.397(3)
N4 C11 1.320(3)
C5 C9 1.500(3)
N5 N6 1.303(2)
N2 C10 1.311(2)
C6 H6 0.9300
N6 C7 1.346(3)
C7 C8 1.349(3)
C7 H7 0.9300
C8 H8 0.9300
C10 C11 1.380(3)
C10 H10 0.9300
C11 H11 0.9300
